data_1555337
loop_
_publ_author_name
'Liao, Hai-Bing'
'Lei, Chun'
'Gao, Li-Xin'
'Li, Jing-Ya'
'Li, Jia'
'Hou, Ai-Jun'

_publ_section_title
;
 Two Enantiomeric Pairs of Meroterpenoids from Rhododendron capitatum.
;
_journal_issue 20
_journal_name_full 'Organic letters'
_journal_page_first 5040
_journal_page_last 5043
_journal_paper_doi 10.1021/acs.orglett.5b02515
_journal_volume 17
_journal_year 2015
_chemical_absolute_configuration ad
_chemical_formula_sum 'C17 H20 O3'
_chemical_formula_weight 272.33
_space_group_crystal_system monoclinic
_space_group_IT_number 4
_space_group_name_Hall 'P 2yb'
_space_group_name_H-M_alt 'P 1 21 1'
_atom_sites_solution_hydrogens geom
_audit_creation_method SHELXL-2013
_cell_angle_alpha 90
_cell_angle_beta 101.1260(10)
_cell_angle_gamma 90
_cell_formula_units_Z 4
_cell_length_a 8.30180(10)
_cell_length_b 14.7835(2)
_cell_length_c 12.3636(2)
_cell_measurement_reflns_used 6943
_cell_measurement_temperature 140(2)
_cell_measurement_theta_max 69.20
_cell_measurement_theta_min 3.64
_cell_volume 1488.86(4)
_computing_cell_refinement 'Bruker SAINT'
_computing_data_collection 'Bruker APEX2'
_computing_data_reduction 'Bruker SAINT'
_computing_molecular_graphics 'Bruker SHELXTL'
_computing_publication_material 'Bruker SHELXTL'
_computing_structure_refinement 'SHELXL-2013 (Sheldrick, 2013)'
_computing_structure_solution 'SHELXS-97 (Sheldrick, 2008)'
_diffrn_ambient_temperature 140(2)
_diffrn_measured_fraction_theta_full 0.988
_diffrn_measured_fraction_theta_max 0.966
_diffrn_measurement_device_type 'Bruker APEX-II CCD'
_diffrn_measurement_method '\f and \w scans'
_diffrn_radiation_type CuK\a
_diffrn_radiation_wavelength 1.54178
_diffrn_reflns_av_R_equivalents 0.0319
_diffrn_reflns_av_unetI/netI 0.0390
_diffrn_reflns_Laue_measured_fraction_full 0.988
_diffrn_reflns_Laue_measured_fraction_max 0.966
_diffrn_reflns_limit_h_max 10
_diffrn_reflns_limit_h_min -10
_diffrn_reflns_limit_k_max 16
_diffrn_reflns_limit_k_min -17
_diffrn_reflns_limit_l_max 14
_diffrn_reflns_limit_l_min -14
_diffrn_reflns_number 10175
_diffrn_reflns_point_group_measured_fraction_full 0.851
_diffrn_reflns_point_group_measured_fraction_max 0.828
_diffrn_reflns_theta_full 67.679
_diffrn_reflns_theta_max 69.705
_diffrn_reflns_theta_min 3.643
_exptl_absorpt_coefficient_mu 0.659
_exptl_absorpt_correction_T_max 0.7533
_exptl_absorpt_correction_T_min 0.5938
_exptl_absorpt_correction_type multi-scan
_exptl_absorpt_process_details sadabs
_exptl_crystal_colour colourless
_exptl_crystal_density_diffrn 1.215
_exptl_crystal_description block
_exptl_crystal_F_000 584
_exptl_crystal_size_max 0.250
_exptl_crystal_size_mid 0.200
_exptl_crystal_size_min 0.150
_refine_diff_density_max 0.187
_refine_diff_density_min -0.189
_refine_diff_density_rms 0.039
_refine_ls_abs_structure_details
; 
 Flack x determined using 1760 quotients [(I+)-(I-)]/[(I+)+(I-)] 
 (Parsons and Flack (2004), Acta Cryst. A60, s61). 
;
_refine_ls_abs_structure_Flack -0.03(8)
_refine_ls_extinction_method none
_refine_ls_goodness_of_fit_ref 1.067
_refine_ls_hydrogen_treatment constr
_refine_ls_matrix_type full
_refine_ls_number_parameters 369
_refine_ls_number_reflns 4649
_refine_ls_number_restraints 1
_refine_ls_restrained_S_all 1.067
_refine_ls_R_factor_all 0.0326
_refine_ls_R_factor_gt 0.0322
_refine_ls_shift/su_max 0.012
_refine_ls_shift/su_mean 0.000
_refine_ls_structure_factor_coef Fsqd
_refine_ls_weighting_details 'w=1/[\s^2^(Fo^2^)+(0.0593P)^2^+0.1029P] where P=(Fo^2^+2Fc^2^)/3'
_refine_ls_weighting_scheme calc
_refine_ls_wR_factor_gt 0.0895
_refine_ls_wR_factor_ref 0.0900
_reflns_Friedel_coverage 0.646
_reflns_Friedel_fraction_full 0.703
_reflns_Friedel_fraction_max 0.679
_reflns_number_gt 4565
_reflns_number_total 4649
_reflns_threshold_expression 'I > 2\s(I)'
_cod_data_source_file ol5b02515_si_002.cif
_cod_data_source_block cu_dm13759_0m
_cod_original_sg_symbol_H-M 'P 21'
_cod_database_code 1555337
_shelx_space_group_comment
; 
The symmetry employed for this shelxl refinement is uniquely defined 
by the following loop, which should always be used as a source of 
symmetry information in preference to the above space-group names. 
They are only intended as comments. 
;
_shelx_estimated_absorpt_t_min 0.853
_shelx_estimated_absorpt_t_max 0.908
_shelxl_version_number 2013-4

loop_
_space_group_symop_operation_xyz
'x, y, z'
'-x, y+1/2, -z'

loop_
_atom_site_label
_atom_site_type_symbol
_atom_site_fract_x
_atom_site_fract_y
_atom_site_fract_z
_atom_site_U_iso_or_equiv
_atom_site_adp_type
_atom_site_occupancy
_atom_site_site_symmetry_order
_atom_site_calc_flag
_atom_site_refinement_flags_posn
_atom_site_refinement_flags_adp
O1 O 0.78012(18) 0.83443(11) 0.12585(11) 0.0272(3) Uani 1 1 d . .
O2 O 1.1295(2) 0.79426(12) -0.01040(12) 0.0355(4) Uani 1 1 d . .
O3 O 0.9264(2) 1.14549(11) 0.13880(13) 0.0342(4) Uani 1 1 d . .
H3 H 0.9008 1.1934 0.1030 0.051 Uiso 1 1 calc R U
O3' O 0.7237(2) 0.38694(12) 0.48611(14) 0.0392(4) Uani 1 1 d . .
O1' O 0.55753(17) 0.16610(10) 0.53780(11) 0.0246(3) Uani 1 1 d . .
O2' O 1.0224(2) 0.00666(13) 0.46838(13) 0.0363(4) Uani 1 1 d . .
H2' H 1.0930 -0.0313 0.4974 0.054 Uiso 1 1 calc R U
C8A C 0.7421(2) 0.92382(16) 0.10209(16) 0.0244(4) Uani 1 1 d . .
C4A C 0.8543(3) 0.99262(15) 0.13745(16) 0.0235(4) Uani 1 1 d . .
C8'A C 0.6818(2) 0.10423(14) 0.56958(16) 0.0224(4) Uani 1 1 d . .
C4'A C 0.7915(3) 0.08535(14) 0.49995(16) 0.0237(4) Uani 1 1 d . .
C2 C 0.8885(2) 0.81491(15) 0.23124(16) 0.0247(4) Uani 1 1 d . .
C3 C 1.0410(2) 0.87412(14) 0.24805(15) 0.0215(4) Uani 1 1 d . .
H3A H 1.0981 0.8734 0.3270 0.026 Uiso 1 1 calc R U
C4 C 1.0208(2) 0.97246(14) 0.20374(15) 0.0218(4) Uani 1 1 d . .
H4 H 1.0574 1.0184 0.2627 0.026 Uiso 1 1 calc R U
C5 C 0.8122(3) 1.08079(16) 0.10333(15) 0.0274(4) Uani 1 1 d . .
C6 C 0.6604(3) 1.10012(17) 0.03650(17) 0.0322(5) Uani 1 1 d . .
H6 H 0.6328 1.1606 0.0146 0.039 Uiso 1 1 calc R U
C7 C 0.5492(3) 1.02999(19) 0.00185(17) 0.0334(5) Uani 1 1 d . .
C8 C 0.5893(2) 0.94174(17) 0.03513(16) 0.0296(5) Uani 1 1 d . .
H8 H 0.5137 0.8940 0.0126 0.036 Uiso 1 1 calc R U
C9 C 0.9416(3) 0.71731(15) 0.22035(17) 0.0279(4) Uani 1 1 d . .
H9A H 0.8460 0.6768 0.2176 0.033 Uiso 1 1 calc R U
H9B H 1.0252 0.7007 0.2858 0.033 Uiso 1 1 calc R U
C10 C 1.0134(3) 0.70410(16) 0.11539(18) 0.0314(5) Uani 1 1 d . .
H10A H 1.0904 0.6523 0.1270 0.038 Uiso 1 1 calc R U
H10B H 0.9230 0.6884 0.0536 0.038 Uiso 1 1 calc R U
C11 C 1.1023(2) 0.78542(14) 0.08307(16) 0.0244(4) Uani 1 1 d . .
C12 C 1.1643(2) 0.85392(14) 0.17061(16) 0.0218(4) Uani 1 1 d . .
C13 C 1.1545(2) 0.95357(15) 0.13234(16) 0.0231(4) Uani 1 1 d . .
H13A H 1.1138 0.9611 0.0522 0.028 Uiso 1 1 calc R U
H13B H 1.2577 0.9877 0.1568 0.028 Uiso 1 1 calc R U
C14 C 1.3337(2) 0.82170(17) 0.23045(18) 0.0299(5) Uani 1 1 d . .
H14A H 1.4079 0.8178 0.1778 0.045 Uiso 1 1 calc R U
H14B H 1.3235 0.7620 0.2629 0.045 Uiso 1 1 calc R U
H14C H 1.3781 0.8648 0.2889 0.045 Uiso 1 1 calc R U
C15 C 0.7910(3) 0.82710(18) 0.32292(17) 0.0317(5) Uani 1 1 d . .
H15A H 0.6939 0.7880 0.3087 0.047 Uiso 1 1 calc R U
H15B H 0.7565 0.8904 0.3251 0.047 Uiso 1 1 calc R U
H15C H 0.8599 0.8108 0.3938 0.047 Uiso 1 1 calc R U
C16 C 0.3869(3) 1.0509(2) -0.0738(2) 0.0466(7) Uani 1 1 d . .
H16A H 0.3145 0.9981 -0.0780 0.070 Uiso 1 1 calc R U
H16B H 0.4062 1.0654 -0.1476 0.070 Uiso 1 1 calc R U
H16C H 0.3351 1.1027 -0.0447 0.070 Uiso 1 1 calc R U
C2' C 0.4765(2) 0.16203(15) 0.42153(16) 0.0252(4) Uani 1 1 d . .
C3' C 0.6025(3) 0.17417(14) 0.34807(16) 0.0240(4) Uani 1 1 d . .
H3' H 0.5567 0.1552 0.2706 0.029 Uiso 1 1 calc R U
C4' C 0.7744(3) 0.13141(15) 0.39009(16) 0.0258(4) Uani 1 1 d . .
H4' H 0.8077 0.0908 0.3335 0.031 Uiso 1 1 calc R U
C5' C 0.9166(3) 0.02333(15) 0.53772(17) 0.0265(4) Uani 1 1 d . .
C6' C 0.9314(3) -0.01797(15) 0.63984(17) 0.0273(4) Uani 1 1 d . .
H6' H 1.0174 -0.0601 0.6633 0.033 Uiso 1 1 calc R U
C7' C 0.8210(3) 0.00181(15) 0.70829(16) 0.0252(4) Uani 1 1 d . .
C8' C 0.6952(3) 0.06336(15) 0.67209(16) 0.0249(4) Uani 1 1 d . .
H8' H 0.6184 0.0774 0.7175 0.030 Uiso 1 1 calc R U
C9' C 0.3614(2) 0.24292(17) 0.40664(18) 0.0297(5) Uani 1 1 d . .
H9'1 H 0.2721 0.2325 0.4479 0.036 Uiso 1 1 calc R U
H9'2 H 0.3112 0.2494 0.3276 0.036 Uiso 1 1 calc R U
C10' C 0.4518(3) 0.32995(16) 0.44740(17) 0.0290(4) Uani 1 1 d . .
H10C H 0.3927 0.3816 0.4069 0.035 Uiso 1 1 calc R U
H10D H 0.4483 0.3379 0.5264 0.035 Uiso 1 1 calc R U
C11' C 0.6286(3) 0.33290(15) 0.43398(16) 0.0262(4) Uani 1 1 d . .
C12' C 0.6809(2) 0.26965(15) 0.35149(15) 0.0243(4) Uani 1 1 d . .
C13' C 0.8534(2) 0.22696(16) 0.38998(18) 0.0290(5) Uani 1 1 d . .
H13C H 0.9095 0.2475 0.4639 0.035 Uiso 1 1 calc R U
H13D H 0.9262 0.2334 0.3357 0.035 Uiso 1 1 calc R U
C14' C 0.6526(3) 0.31887(18) 0.24022(18) 0.0339(5) Uani 1 1 d . .
H14D H 0.7176 0.3746 0.2472 0.051 Uiso 1 1 calc R U
H14E H 0.5359 0.3338 0.2177 0.051 Uiso 1 1 calc R U
H14F H 0.6862 0.2796 0.1846 0.051 Uiso 1 1 calc R U
C15' C 0.3860(3) 0.07297(19) 0.3998(2) 0.0414(6) Uani 1 1 d . .
H15D H 0.3135 0.0650 0.4530 0.062 Uiso 1 1 calc R U
H15E H 0.4655 0.0232 0.4076 0.062 Uiso 1 1 calc R U
H15F H 0.3205 0.0730 0.3249 0.062 Uiso 1 1 calc R U
C16' C 0.8372(3) -0.04493(18) 0.81854(18) 0.0345(5) Uani 1 1 d . .
H16D H 0.7794 -0.1030 0.8087 0.052 Uiso 1 1 calc R U
H16E H 0.7891 -0.0068 0.8689 0.052 Uiso 1 1 calc R U
H16F H 0.9535 -0.0553 0.8495 0.052 Uiso 1 1 calc R U

loop_
_atom_site_aniso_label
_atom_site_aniso_U_11
_atom_site_aniso_U_22
_atom_site_aniso_U_33
_atom_site_aniso_U_23
_atom_site_aniso_U_13
_atom_site_aniso_U_12
O1 0.0274(7) 0.0285(8) 0.0222(7) 0.0055(6) -0.0038(5) -0.0022(6)
O2 0.0550(10) 0.0291(9) 0.0245(7) -0.0054(6) 0.0124(7) -0.0053(8)
O3 0.0492(9) 0.0238(8) 0.0278(7) 0.0050(6) 0.0030(6) 0.0022(7)
O3' 0.0455(9) 0.0323(9) 0.0391(9) -0.0105(7) 0.0066(7) -0.0147(8)
O1' 0.0272(7) 0.0248(8) 0.0220(7) -0.0010(6) 0.0052(5) 0.0021(6)
O2' 0.0395(8) 0.0450(10) 0.0273(8) 0.0079(7) 0.0137(6) 0.0181(8)
C8A 0.0252(9) 0.0310(11) 0.0170(9) 0.0054(8) 0.0042(7) 0.0020(8)
C4A 0.0267(9) 0.0283(11) 0.0157(8) 0.0024(8) 0.0046(7) 0.0039(8)
C8'A 0.0270(9) 0.0174(9) 0.0230(9) -0.0038(7) 0.0051(7) -0.0025(8)
C4'A 0.0298(10) 0.0225(10) 0.0187(9) -0.0026(8) 0.0047(7) -0.0004(8)
C2 0.0227(9) 0.0317(12) 0.0180(9) 0.0066(8) -0.0002(7) -0.0007(8)
C3 0.0237(9) 0.0241(10) 0.0154(8) 0.0010(7) 0.0007(7) 0.0009(8)
C4 0.0255(9) 0.0233(11) 0.0158(8) 0.0003(7) 0.0019(7) -0.0005(8)
C5 0.0369(11) 0.0286(11) 0.0176(9) 0.0028(8) 0.0079(8) 0.0045(9)
C6 0.0399(11) 0.0350(12) 0.0232(10) 0.0089(9) 0.0098(8) 0.0148(10)
C7 0.0298(11) 0.0512(15) 0.0201(9) 0.0091(10) 0.0070(8) 0.0112(10)
C8 0.0236(9) 0.0440(14) 0.0208(9) 0.0070(9) 0.0031(7) 0.0018(9)
C9 0.0291(10) 0.0248(11) 0.0286(10) 0.0089(8) 0.0028(8) -0.0031(8)
C10 0.0385(11) 0.0227(11) 0.0323(11) -0.0016(9) 0.0052(9) -0.0037(9)
C11 0.0274(9) 0.0217(11) 0.0240(9) 0.0004(8) 0.0047(7) 0.0019(8)
C12 0.0225(9) 0.0226(10) 0.0194(9) 0.0007(7) 0.0020(7) 0.0007(7)
C13 0.0254(9) 0.0237(10) 0.0203(9) 0.0015(8) 0.0046(7) -0.0025(8)
C14 0.0235(9) 0.0355(13) 0.0294(10) 0.0030(9) 0.0018(8) 0.0043(8)
C15 0.0267(9) 0.0434(14) 0.0252(10) 0.0072(9) 0.0058(8) -0.0009(9)
C16 0.0335(12) 0.070(2) 0.0345(12) 0.0166(12) 0.0023(10) 0.0175(12)
C2' 0.0248(9) 0.0256(11) 0.0231(9) -0.0024(8) -0.0006(7) -0.0032(8)
C3' 0.0300(10) 0.0232(10) 0.0169(8) -0.0025(7) -0.0003(7) 0.0009(8)
C4' 0.0319(10) 0.0263(11) 0.0197(9) -0.0003(8) 0.0064(7) 0.0063(8)
C5' 0.0295(10) 0.0268(11) 0.0237(9) -0.0020(8) 0.0066(8) 0.0031(8)
C6' 0.0303(10) 0.0243(11) 0.0257(10) 0.0004(8) 0.0014(8) 0.0030(8)
C7' 0.0319(10) 0.0228(10) 0.0202(9) -0.0005(8) 0.0034(7) -0.0041(8)
C8' 0.0300(9) 0.0239(10) 0.0219(9) -0.0036(8) 0.0079(7) -0.0031(8)
C9' 0.0217(9) 0.0354(12) 0.0303(10) 0.0012(9) 0.0009(8) 0.0009(9)
C10' 0.0319(10) 0.0262(11) 0.0280(10) 0.0004(9) 0.0038(8) 0.0078(9)
C11' 0.0343(10) 0.0202(10) 0.0223(9) 0.0039(8) 0.0011(8) -0.0019(8)
C12' 0.0256(9) 0.0267(11) 0.0199(9) 0.0022(8) 0.0027(7) -0.0009(8)
C13' 0.0255(9) 0.0334(12) 0.0282(10) 0.0056(9) 0.0054(8) 0.0017(9)
C14' 0.0374(11) 0.0383(13) 0.0256(11) 0.0080(9) 0.0055(9) 0.0006(10)
C15' 0.0429(13) 0.0334(13) 0.0457(13) -0.0049(11) 0.0035(11) -0.0160(11)
C16' 0.0455(12) 0.0331(12) 0.0247(10) 0.0050(9) 0.0065(9) 0.0012(10)

loop_
_atom_type_symbol
_atom_type_description
_atom_type_scat_dispersion_real
_atom_type_scat_dispersion_imag
_atom_type_scat_source
C C 0.0181 0.0091 'International Tables Vol C Tables 4.2.6.8 and 6.1.1.4'
H H 0.0000 0.0000 'International Tables Vol C Tables 4.2.6.8 and 6.1.1.4'
O O 0.0492 0.0322 'International Tables Vol C Tables 4.2.6.8 and 6.1.1.4'

loop_
_geom_angle_atom_site_label_1
_geom_angle_atom_site_label_2
_geom_angle_atom_site_label_3
_geom_angle
C8A O1 C2 117.11(16)
C5 O3 H3 109.5
C8'A O1' C2' 115.39(15)
C5' O2' H2' 109.5
O1 C8A C4A 121.49(18)
O1 C8A C8 116.87(19)
C4A C8A C8 121.5(2)
C8A C4A C5 118.35(19)
C8A C4A C4 121.3(2)
C5 C4A C4 120.25(19)
O1' C8'A C8' 118.19(17)
O1' C8'A C4'A 119.89(18)
C8' C8'A C4'A 121.91(19)
C5' C4'A C8'A 117.15(18)
C5' C4'A C4' 122.35(18)
C8'A C4'A C4' 120.50(19)
O1 C2 C3 111.17(16)
O1 C2 C9 104.31(17)
C3 C2 C9 108.07(17)
O1 C2 C15 108.38(16)
C3 C2 C15 112.20(18)
C9 C2 C15 112.46(18)
C2 C3 C4 117.47(16)
C2 C3 C12 115.71(17)
C4 C3 C12 90.08(14)
C2 C3 H3A 110.7
C4 C3 H3A 110.7
C12 C3 H3A 110.7
C4A C4 C3 113.94(17)
C4A C4 C13 113.97(15)
C3 C4 C13 89.55(15)
C4A C4 H4 112.5
C3 C4 H4 112.5
C13 C4 H4 112.5
O3 C5 C4A 116.25(18)
O3 C5 C6 122.7(2)
C4A C5 C6 121.0(2)
C5 C6 C7 119.8(2)
C5 C6 H6 120.1
C7 C6 H6 120.1
C8 C7 C6 119.91(19)
C8 C7 C16 120.5(2)
C6 C7 C16 119.6(2)
C7 C8 C8A 119.4(2)
C7 C8 H8 120.3
C8A C8 H8 120.3
C2 C9 C10 111.12(17)
C2 C9 H9A 109.4
C10 C9 H9A 109.4
C2 C9 H9B 109.4
C10 C9 H9B 109.4
H9A C9 H9B 108.0
C11 C10 C9 114.30(18)
C11 C10 H10A 108.7
C9 C10 H10A 108.7
C11 C10 H10B 108.7
C9 C10 H10B 108.7
H10A C10 H10B 107.6
O2 C11 C12 120.54(19)
O2 C11 C10 121.63(19)
C12 C11 C10 117.77(17)
C11 C12 C14 107.08(17)
C11 C12 C13 115.64(16)
C14 C12 C13 115.67(17)
C11 C12 C3 113.45(16)
C14 C12 C3 114.39(16)
C13 C12 C3 90.19(15)
C12 C13 C4 89.92(14)
C12 C13 H13A 113.7
C4 C13 H13A 113.7
C12 C13 H13B 113.7
C4 C13 H13B 113.7
H13A C13 H13B 110.9
C12 C14 H14A 109.5
C12 C14 H14B 109.5
H14A C14 H14B 109.5
C12 C14 H14C 109.5
H14A C14 H14C 109.5
H14B C14 H14C 109.5
C2 C15 H15A 109.5
C2 C15 H15B 109.5
H15A C15 H15B 109.5
C2 C15 H15C 109.5
H15A C15 H15C 109.5
H15B C15 H15C 109.5
C7 C16 H16A 109.5
C7 C16 H16B 109.5
H16A C16 H16B 109.5
C7 C16 H16C 109.5
H16A C16 H16C 109.5
H16B C16 H16C 109.5
O1' C2' C15' 109.12(18)
O1' C2' C9' 104.20(16)
C15' C2' C9' 112.59(18)
O1' C2' C3' 110.01(15)
C15' C2' C3' 111.79(19)
C9' C2' C3' 108.86(17)
C2' C3' C12' 115.09(17)
C2' C3' C4' 116.39(17)
C12' C3' C4' 90.43(16)
C2' C3' H3' 111.1
C12' C3' H3' 111.1
C4' C3' H3' 111.1
C4'A C4' C3' 114.04(17)
C4'A C4' C13' 116.47(17)
C3' C4' C13' 89.46(15)
C4'A C4' H4' 111.7
C3' C4' H4' 111.7
C13' C4' H4' 111.7
O2' C5' C6' 122.6(2)
O2' C5' C4'A 115.85(18)
C6' C5' C4'A 121.54(19)
C5' C6' C7' 120.5(2)
C5' C6' H6' 119.7
C7' C6' H6' 119.7
C8' C7' C6' 118.85(18)
C8' C7' C16' 121.28(19)
C6' C7' C16' 119.9(2)
C8'A C8' C7' 120.02(18)
C8'A C8' H8' 120.0
C7' C8' H8' 120.0
C2' C9' C10' 111.48(16)
C2' C9' H9'1 109.3
C10' C9' H9'1 109.3
C2' C9' H9'2 109.3
C10' C9' H9'2 109.3
H9'1 C9' H9'2 108.0
C11' C10' C9' 114.51(18)
C11' C10' H10C 108.6
C9' C10' H10C 108.6
C11' C10' H10D 108.6
C9' C10' H10D 108.6
H10C C10' H10D 107.6
O3' C11' C12' 121.6(2)
O3' C11' C10' 120.4(2)
C12' C11' C10' 118.01(18)
C11' C12' C14' 107.35(19)
C11' C12' C3' 114.10(17)
C14' C12' C3' 114.60(17)
C11' C12' C13' 114.43(17)
C14' C12' C13' 116.13(17)
C3' C12' C13' 89.76(16)
C12' C13' C4' 90.30(15)
C12' C13' H13C 113.6
C4' C13' H13C 113.6
C12' C13' H13D 113.6
C4' C13' H13D 113.6
H13C C13' H13D 110.9
C12' C14' H14D 109.5
C12' C14' H14E 109.5
H14D C14' H14E 109.5
C12' C14' H14F 109.5
H14D C14' H14F 109.5
H14E C14' H14F 109.5
C2' C15' H15D 109.5
C2' C15' H15E 109.5
H15D C15' H15E 109.5
C2' C15' H15F 109.5
H15D C15' H15F 109.5
H15E C15' H15F 109.5
C7' C16' H16D 109.5
C7' C16' H16E 109.5
H16D C16' H16E 109.5
C7' C16' H16F 109.5
H16D C16' H16F 109.5
H16E C16' H16F 109.5

loop_
_geom_bond_atom_site_label_1
_geom_bond_atom_site_label_2
_geom_bond_distance
O1 C8A 1.377(3)
O1 C2 1.462(2)
O2 C11 1.227(3)
O3 C5 1.358(3)
O3 H3 0.8400
O3' C11' 1.217(3)
O1' C8'A 1.378(3)
O1' C2' 1.466(2)
O2' C5' 1.363(3)
O2' H2' 0.8400
C8A C4A 1.392(3)
C8A C8 1.400(3)
C4A C5 1.394(3)
C4A C4 1.494(3)
C8'A C8' 1.389(3)
C8'A C4'A 1.397(3)
C4'A C5' 1.396(3)
C4'A C4' 1.501(3)
C2 C3 1.520(3)
C2 C9 1.522(3)
C2 C15 1.525(3)
C3 C4 1.551(3)
C3 C12 1.560(3)
C3 H3A 1.0000
C4 C13 1.570(2)
C4 H4 1.0000
C5 C6 1.397(3)
C6 C7 1.399(4)
C6 H6 0.9500
C7 C8 1.389(4)
C7 C16 1.516(3)
C8 H8 0.9500
C9 C10 1.541(3)
C9 H9A 0.9900
C9 H9B 0.9900
C10 C11 1.504(3)
C10 H10A 0.9900
C10 H10B 0.9900
C11 C12 1.499(3)
C12 C14 1.533(3)
C12 C13 1.545(3)
C13 H13A 0.9900
C13 H13B 0.9900
C14 H14A 0.9800
C14 H14B 0.9800
C14 H14C 0.9800
C15 H15A 0.9800
C15 H15B 0.9800
C15 H15C 0.9800
C16 H16A 0.9800
C16 H16B 0.9800
C16 H16C 0.9800
C2' C15' 1.514(3)
C2' C9' 1.519(3)
C2' C3' 1.522(3)
C3' C12' 1.552(3)
C3' C4' 1.555(3)
C3' H3' 1.0000
C4' C13' 1.558(3)
C4' H4' 1.0000
C5' C6' 1.386(3)
C6' C7' 1.393(3)
C6' H6' 0.9500
C7' C8' 1.393(3)
C7' C16' 1.511(3)
C8' H8' 0.9500
C9' C10' 1.525(3)
C9' H9'1 0.9900
C9' H9'2 0.9900
C10' C11' 1.509(3)
C10' H10C 0.9900
C10' H10D 0.9900
C11' C12' 1.508(3)
C12' C14' 1.534(3)
C12' C13' 1.553(3)
C13' H13C 0.9900
C13' H13D 0.9900
C14' H14D 0.9800
C14' H14E 0.9800
C14' H14F 0.9800
C15' H15D 0.9800
C15' H15E 0.9800
C15' H15F 0.9800
C16' H16D 0.9800
C16' H16E 0.9800
C16' H16F 0.9800

loop_
_geom_hbond_atom_site_label_D
_geom_hbond_atom_site_label_H
_geom_hbond_atom_site_label_A
_geom_hbond_distance_DH
_geom_hbond_distance_HA
_geom_hbond_distance_DA
_geom_hbond_angle_DHA
_geom_hbond_site_symmetry_A
O3 H3 O2 0.84 1.87 2.700(2) 170.5 2_755
O2' H2' O3' 0.84 1.92 2.727(2) 159.7 2_746
C3 H3A O3' 1.00 2.50 3.490(3) 170.6 2_756
C15' H15D O2' 0.98 2.61 3.433(3) 141.9 1_455

loop_
_geom_torsion_atom_site_label_1
_geom_torsion_atom_site_label_2
_geom_torsion_atom_site_label_3
_geom_torsion_atom_site_label_4
_geom_torsion
C2 O1 C8A C4A 33.5(3)
C2 O1 C8A C8 -150.34(17)
O1 C8A C4A C5 175.17(17)
C8 C8A C4A C5 -0.9(3)
O1 C8A C4A C4 -0.5(3)
C8 C8A C4A C4 -176.58(17)
C2' O1' C8'A C8' -140.57(18)
C2' O1' C8'A C4'A 40.5(2)
O1' C8'A C4'A C5' 178.82(18)
C8' C8'A C4'A C5' -0.1(3)
O1' C8'A C4'A C4' -0.5(3)
C8' C8'A C4'A C4' -179.44(19)
C8A O1 C2 C3 -49.6(2)
C8A O1 C2 C9 -165.87(16)
C8A O1 C2 C15 74.1(2)
O1 C2 C3 C4 35.7(2)
C9 C2 C3 C4 149.57(16)
C15 C2 C3 C4 -85.9(2)
O1 C2 C3 C12 -68.9(2)
C9 C2 C3 C12 45.0(2)
C15 C2 C3 C12 169.52(17)
C8A C4A C4 C3 -11.9(2)
C5 C4A C4 C3 172.47(17)
C8A C4A C4 C13 88.9(2)
C5 C4A C4 C13 -86.7(2)
C2 C3 C4 C4A -6.9(2)
C12 C3 C4 C4A 112.39(16)
C2 C3 C4 C13 -123.10(18)
C12 C3 C4 C13 -3.78(14)
C8A C4A C5 O3 -179.23(17)
C4 C4A C5 O3 -3.5(3)
C8A C4A C5 C6 0.8(3)
C4 C4A C5 C6 176.61(18)
O3 C5 C6 C7 179.25(18)
C4A C5 C6 C7 -0.8(3)
C5 C6 C7 C8 0.8(3)
C5 C6 C7 C16 -178.0(2)
C6 C7 C8 C8A -0.8(3)
C16 C7 C8 C8A 178.0(2)
O1 C8A C8 C7 -175.35(18)
C4A C8A C8 C7 0.8(3)
O1 C2 C9 C10 53.1(2)
C3 C2 C9 C10 -65.3(2)
C15 C2 C9 C10 170.32(17)
C2 C9 C10 C11 32.5(2)
C9 C10 C11 O2 -161.4(2)
C9 C10 C11 C12 21.5(3)
O2 C11 C12 C14 -91.4(2)
C10 C11 C12 C14 85.8(2)
O2 C11 C12 C13 39.2(3)
C10 C11 C12 C13 -143.64(18)
O2 C11 C12 C3 141.5(2)
C10 C11 C12 C3 -41.4(2)
C2 C3 C12 C11 6.4(2)
C4 C3 C12 C11 -114.40(17)
C2 C3 C12 C14 -116.8(2)
C4 C3 C12 C14 122.35(18)
C2 C3 C12 C13 124.68(17)
C4 C3 C12 C13 3.84(14)
C11 C12 C13 C4 112.51(17)
C14 C12 C13 C4 -121.17(17)
C3 C12 C13 C4 -3.79(14)
C4A C4 C13 C12 -112.33(18)
C3 C4 C13 C12 3.81(14)
C8'A O1' C2' C15' 65.9(2)
C8'A O1' C2' C9' -173.64(16)
C8'A O1' C2' C3' -57.1(2)
O1' C2' C3' C12' -67.9(2)
C15' C2' C3' C12' 170.67(18)
C9' C2' C3' C12' 45.7(2)
O1' C2' C3' C4' 36.0(2)
C15' C2' C3' C4' -85.4(2)
C9' C2' C3' C4' 149.64(18)
C5' C4'A C4' C3' 162.45(19)
C8'A C4'A C4' C3' -18.3(3)
C5' C4'A C4' C13' -95.4(2)
C8'A C4'A C4' C13' 83.9(2)
C2' C3' C4' C4'A -1.2(3)
C12' C3' C4' C4'A 117.30(18)
C2' C3' C4' C13' -120.13(18)
C12' C3' C4' C13' -1.64(15)
C8'A C4'A C5' O2' -179.61(19)
C4' C4'A C5' O2' -0.3(3)
C8'A C4'A C5' C6' 0.1(3)
C4' C4'A C5' C6' 179.4(2)
O2' C5' C6' C7' 179.5(2)
C4'A C5' C6' C7' -0.2(3)
C5' C6' C7' C8' 0.4(3)
C5' C6' C7' C16' 179.0(2)
O1' C8'A C8' C7' -178.71(18)
C4'A C8'A C8' C7' 0.2(3)
C6' C7' C8' C8'A -0.3(3)
C16' C7' C8' C8'A -178.97(19)
O1' C2' C9' C10' 52.3(2)
C15' C2' C9' C10' 170.41(19)
C3' C2' C9' C10' -65.1(2)
C2' C9' C10' C11' 32.0(2)
C9' C10' C11' O3' -162.0(2)
C9' C10' C11' C12' 20.2(3)
O3' C11' C12' C14' -88.5(2)
C10' C11' C12' C14' 89.2(2)
O3' C11' C12' C3' 143.3(2)
C10' C11' C12' C3' -38.9(2)
O3' C11' C12' C13' 41.9(3)
C10' C11' C12' C13' -140.36(19)
C2' C3' C12' C11' 4.4(2)
C4' C3' C12' C11' -115.18(17)
C2' C3' C12' C14' -119.9(2)
C4' C3' C12' C14' 120.48(18)
C2' C3' C12' C13' 121.26(18)
C4' C3' C12' C13' 1.64(15)
C11' C12' C13' C4' 114.89(19)
C14' C12' C13' C4' -119.13(19)
C3' C12' C13' C4' -1.64(15)
C4'A C4' C13' C12' -115.13(18)
C3' C4' C13' C12' 1.63(15)
